data_2230806
loop_
_publ_author_name
'Gowda, B. Thimme'
'Foro, Sabine'
'Shakuntala, K.'

_publ_section_title
;
 Potassium <i>N</i>-bromo-2-chlorobenzenesulfonamidate sesquihydrate
;
_journal_coeditor_code NC2232
_journal_issue 7
_journal_name_full 'Acta Crystallographica Section E'
_journal_page_first m926
_journal_paper_doi 10.1107/S1600536811022136
_journal_volume 67
_journal_year 2011
_chemical_formula_iupac 'K +, C6 H4 Br Cl N O2 S -, 1.5H2 O'
_chemical_formula_moiety 'K +, C6 H4 Br Cl N O2 S -, 1.5(H2 O)'
_chemical_formula_sum 'C6 H7 Br Cl K N O3.5 S'
_chemical_formula_weight 335.65
_chemical_name_systematic
;
Potassium <i>N</i>-bromo-2-chlorobenzenesulfonamidate sesquihydrate
;
_space_group_IT_number 43
_symmetry_cell_setting orthorhombic
_symmetry_space_group_name_Hall 'F 2 -2d'
_symmetry_space_group_name_H-M 'F d d 2'
_atom_sites_solution_hydrogens geom
_atom_sites_solution_primary direct
_atom_sites_solution_secondary difmap
_audit_creation_method SHELXL-97
_cell_angle_alpha 90.00
_cell_angle_beta 90.00
_cell_angle_gamma 90.00
_cell_formula_units_Z 16
_cell_length_a 12.343(2)
_cell_length_b 52.066(6)
_cell_length_c 6.9420(10)
_cell_measurement_reflns_used 2515
_cell_measurement_temperature 293(2)
_cell_measurement_theta_max 27.92
_cell_measurement_theta_min 2.88
_cell_volume 4461.3(11)
_computing_cell_refinement
;
CrysAlis RED (Oxford Diffraction, 2009)
;
_computing_data_collection
;
CrysAlis CCD (Oxford Diffraction, 2009)
;
_computing_data_reduction
;
CrysAlis RED (Oxford Diffraction, 2009)
;
_computing_molecular_graphics 'PLATON (Spek, 2009)'
_computing_publication_material 'SHELXL97 (Sheldrick, 2008)'
_computing_structure_refinement 'SHELXL97 (Sheldrick, 2008)'
_computing_structure_solution 'SHELXS97 (Sheldrick, 2008)'
_diffrn_ambient_temperature 293(2)
_diffrn_measured_fraction_theta_full 0.999
_diffrn_measured_fraction_theta_max 0.999
_diffrn_measurement_device_type
;
Oxford Diffraction Xcalibur diffractometer
with a Sapphire CCD detector
;
_diffrn_measurement_method
;
Rotation method data acquisition using omega scans.
;
_diffrn_radiation_monochromator graphite
_diffrn_radiation_source 'fine-focus sealed tube'
_diffrn_radiation_type MoK\a
_diffrn_radiation_wavelength 0.71073
_diffrn_reflns_av_R_equivalents 0.0262
_diffrn_reflns_av_sigmaI/netI 0.0211
_diffrn_reflns_limit_h_max 15
_diffrn_reflns_limit_h_min -8
_diffrn_reflns_limit_k_max 64
_diffrn_reflns_limit_k_min -56
_diffrn_reflns_limit_l_max 6
_diffrn_reflns_limit_l_min -8
_diffrn_reflns_number 4075
_diffrn_reflns_theta_full 26.37
_diffrn_reflns_theta_max 26.37
_diffrn_reflns_theta_min 3.13
_diffrn_standards_decay_% 0
_exptl_absorpt_coefficient_mu 4.471
_exptl_absorpt_correction_T_max 0.4683
_exptl_absorpt_correction_T_min 0.2437
_exptl_absorpt_correction_type multi-scan
_exptl_absorpt_process_details
;
(CrysAlis RED; Oxford Diffraction, 2009)
;
_exptl_crystal_colour yellow
_exptl_crystal_density_diffrn 1.999
_exptl_crystal_density_method 'not measured'
_exptl_crystal_description prism
_exptl_crystal_F_000 2640
_exptl_crystal_size_max 0.44
_exptl_crystal_size_mid 0.40
_exptl_crystal_size_min 0.20
_refine_diff_density_max 0.417
_refine_diff_density_min -0.515
_refine_ls_abs_structure_details 'Flack (1983), 671 Friedel pairs'
_refine_ls_abs_structure_Flack 0.019(9)
_refine_ls_extinction_method none
_refine_ls_goodness_of_fit_ref 1.057
_refine_ls_hydrogen_treatment mixed
_refine_ls_matrix_type full
_refine_ls_number_parameters 141
_refine_ls_number_reflns 1909
_refine_ls_number_restraints 4
_refine_ls_restrained_S_all 1.056
_refine_ls_R_factor_all 0.0272
_refine_ls_R_factor_gt 0.0260
_refine_ls_shift/su_max 0.002
_refine_ls_shift/su_mean 0.000
_refine_ls_structure_factor_coef Fsqd
_refine_ls_weighting_details 'calc w=1/[\s^2^(Fo^2^)+(0.0419P)^2^+7.9401P] where P=(Fo^2^+2Fc^2^)/3'
_refine_ls_weighting_scheme calc
_refine_ls_wR_factor_gt 0.0668
_refine_ls_wR_factor_ref 0.0673
_reflns_number_gt 1841
_reflns_number_total 1909
_reflns_threshold_expression I>2\s(I)
_cod_data_source_file nc2232.cif
_cod_data_source_block I
_cod_original_formula_sum 'C6 H7 Br1 Cl1 K1 N1 O3.5 S1'
_cod_database_code 2230806
_cod_database_fobs_code 2230806

loop_
_symmetry_equiv_pos_as_xyz
'x, y, z'
'-x, -y, z'
'-x+1/4, y+1/4, z+1/4'
'x+3/4, -y+3/4, z+1/4'
'x, y+1/2, z+1/2'
'-x, -y+1/2, z+1/2'
'-x+1/4, y+3/4, z+3/4'
'x+3/4, -y+5/4, z+3/4'
'x+1/2, y, z+1/2'
'-x+1/2, -y, z+1/2'
'-x+3/4, y+1/4, z+3/4'
'x+5/4, -y+3/4, z+3/4'
'x+1/2, y+1/2, z'
'-x+1/2, -y+1/2, z'
'-x+3/4, y+3/4, z+1/4'
'x+5/4, -y+5/4, z+1/4'

loop_
_atom_site_type_symbol
_atom_site_label
_atom_site_fract_x
_atom_site_fract_y
_atom_site_fract_z
_atom_site_U_iso_or_equiv
_atom_site_adp_type
_atom_site_calc_flag
_atom_site_refinement_flags
_atom_site_occupancy
_atom_site_symmetry_multiplicity
_atom_site_disorder_assembly
_atom_site_disorder_group
C C1 0.1277(3) 0.07221(6) 0.8359(5) 0.0279(7) Uani d . 1 1 . .
C C2 0.2039(3) 0.08804(7) 0.7551(6) 0.0366(8) Uani d . 1 1 . .
C C3 0.2302(4) 0.11022(8) 0.8473(8) 0.0527(12) Uani d . 1 1 . .
H H3 0.2811 0.1213 0.7935 0.063 Uiso calc R 1 1 . .
C C4 0.1824(4) 0.11628(8) 1.0178(9) 0.0620(14) Uani d . 1 1 . .
H H4 0.2017 0.1315 1.0788 0.074 Uiso calc R 1 1 . .
C C5 0.1081(4) 0.10099(9) 1.1015(8) 0.0568(13) Uani d . 1 1 . .
H H5 0.0766 0.1055 1.2184 0.068 Uiso calc R 1 1 . .
C C6 0.0802(3) 0.07872(7) 1.0103(7) 0.0383(8) Uani d . 1 1 . .
H H6 0.0291 0.0678 1.0655 0.046 Uiso calc R 1 1 . .
Br Br1 -0.06844(3) 0.067404(8) 0.49856(7) 0.04826(13) Uani d . 1 1 . .
Cl Cl1 0.26996(9) 0.08136(2) 0.54056(16) 0.0559(3) Uani d . 1 1 . .
K K1 0.34639(6) 0.007514(14) 0.52051(13) 0.03396(18) Uani d . 1 1 . .
N N1 0.0549(2) 0.04684(5) 0.5150(5) 0.0326(6) Uani d . 1 1 . .
O O1 0.0081(2) 0.03366(5) 0.8608(4) 0.0389(6) Uani d . 1 1 . .
O O2 0.1870(2) 0.02816(5) 0.7239(5) 0.0386(6) Uani d . 1 1 . .
O O3 0.2768(2) -0.03195(5) 0.7376(5) 0.0412(6) Uani d D 1 1 . .
H H31 0.315(3) -0.0386(9) 0.817(6) 0.049 Uiso d D 1 1 . .
H H32 0.247(4) -0.0416(8) 0.666(6) 0.049 Uiso d D 1 1 . .
O O4 0.5000 0.0000 0.8095(6) 0.0466(10) Uani d SD 1 2 . .
H H41 0.505(4) 0.0112(7) 0.892(6) 0.056 Uiso d D 1 1 . .
S S1 0.09016(6) 0.043209(13) 0.73226(12) 0.02646(17) Uani d . 1 1 . .

loop_
_atom_site_aniso_label
_atom_site_aniso_U_11
_atom_site_aniso_U_22
_atom_site_aniso_U_33
_atom_site_aniso_U_12
_atom_site_aniso_U_13
_atom_site_aniso_U_23
C1 0.0302(16) 0.0232(15) 0.0302(17) 0.0029(13) -0.0063(14) 0.0003(13)
C2 0.0397(18) 0.0328(16) 0.037(2) -0.0047(13) -0.0093(19) 0.0048(18)
C3 0.060(3) 0.030(2) 0.068(3) -0.0135(19) -0.023(2) 0.004(2)
C4 0.078(3) 0.032(2) 0.075(4) 0.001(2) -0.028(3) -0.019(2)
C5 0.073(3) 0.044(2) 0.053(3) 0.019(2) -0.013(2) -0.022(2)
C6 0.048(2) 0.0327(17) 0.035(2) 0.0119(15) -0.0027(19) -0.0056(18)
Br1 0.0399(2) 0.0498(2) 0.0551(3) 0.00658(16) -0.0060(2) 0.0135(2)
Cl1 0.0568(6) 0.0659(7) 0.0449(6) -0.0265(5) 0.0108(5) 0.0044(5)
K1 0.0342(4) 0.0329(4) 0.0348(4) 0.0038(3) 0.0060(3) 0.0016(3)
N1 0.0353(14) 0.0298(13) 0.0328(16) 0.0011(11) 0.0023(14) -0.0036(14)
O1 0.0466(15) 0.0280(12) 0.0421(16) -0.0063(11) 0.0119(12) 0.0061(11)
O2 0.0422(13) 0.0306(11) 0.0429(16) 0.0119(10) 0.0037(12) 0.0029(12)
O3 0.0528(16) 0.0311(13) 0.0396(16) -0.0014(11) -0.0041(15) -0.0001(13)
O4 0.070(3) 0.038(2) 0.031(2) -0.0152(19) 0.000 0.000
S1 0.0315(4) 0.0186(3) 0.0293(4) 0.0007(3) 0.0042(3) 0.0006(3)

loop_
_atom_type_symbol
_atom_type_description
_atom_type_scat_dispersion_real
_atom_type_scat_dispersion_imag
_atom_type_scat_source
C C 0.0033 0.0016 'International Tables Vol C Tables 4.2.6.8 and 6.1.1.4'
H H 0.0000 0.0000 'International Tables Vol C Tables 4.2.6.8 and 6.1.1.4'
Br Br -0.2901 2.4595 'International Tables Vol C Tables 4.2.6.8 and 6.1.1.4'
Cl Cl 0.1484 0.1585 'International Tables Vol C Tables 4.2.6.8 and 6.1.1.4'
K K 0.2009 0.2494 'International Tables Vol C Tables 4.2.6.8 and 6.1.1.4'
N N 0.0061 0.0033 'International Tables Vol C Tables 4.2.6.8 and 6.1.1.4'
O O 0.0106 0.0060 'International Tables Vol C Tables 4.2.6.8 and 6.1.1.4'
S S 0.1246 0.1234 'International Tables Vol C Tables 4.2.6.8 and 6.1.1.4'

loop_
_geom_angle_atom_site_label_1
_geom_angle_atom_site_label_2
_geom_angle_atom_site_label_3
_geom_angle_site_symmetry_1
_geom_angle_site_symmetry_3
_geom_angle
_geom_angle_publ_flag
C2 C1 C6 . . 120.0(3) ?
C2 C1 S1 . . 122.4(3) ?
C6 C1 S1 . . 117.5(3) ?
C3 C2 C1 . . 118.8(4) ?
C3 C2 Cl1 . . 117.5(3) ?
C1 C2 Cl1 . . 123.6(3) ?
C2 C3 C4 . . 120.2(4) ?
C2 C3 H3 . . 119.9 ?
C4 C3 H3 . . 119.9 ?
C5 C4 C3 . . 122.3(4) ?
C5 C4 H4 . . 118.9 ?
C3 C4 H4 . . 118.9 ?
C4 C5 C6 . . 118.3(5) ?
C4 C5 H5 . . 120.9 ?
C6 C5 H5 . . 120.9 ?
C5 C6 C1 . . 120.4(4) ?
C5 C6 H6 . . 119.8 ?
C1 C6 H6 . . 119.8 ?
O2 K1 O1 . 9_554 124.89(9) ?
O2 K1 O3 . . 76.94(8) ?
O1 K1 O3 9_554 . 149.87(9) ?
O2 K1 O4 . . 100.27(10) ?
O1 K1 O4 9_554 . 82.02(8) ?
O3 K1 O4 . . 72.95(7) ?
O2 K1 O3 . 10_554 77.62(10) ?
O1 K1 O3 9_554 10_554 83.23(9) ?
O3 K1 O3 . 10_554 124.66(5) ?
O4 K1 O3 . 10_554 160.21(6) ?
O2 K1 O2 . 10_554 123.44(5) ?
O1 K1 O2 9_554 10_554 98.26(9) ?
O3 K1 O2 . 10_554 81.86(9) ?
O4 K1 O2 . 10_554 122.39(7) ?
O3 K1 O2 10_554 10_554 72.84(8) ?
O2 K1 O1 . 10_554 158.24(8) ?
O1 K1 O1 9_554 10_554 76.30(9) ?
O3 K1 O1 . 10_554 81.53(9) ?
O4 K1 O1 . 10_554 76.07(7) ?
O3 K1 O1 10_554 10_554 113.00(8) ?
O2 K1 O1 10_554 10_554 49.09(7) ?
O2 K1 S1 . 10_554 143.01(7) ?
O1 K1 S1 9_554 10_554 88.82(6) ?
O3 K1 S1 . 10_554 79.06(7) ?
O4 K1 S1 . 10_554 99.07(5) ?
O3 K1 S1 10_554 10_554 93.74(7) ?
O2 K1 S1 10_554 10_554 24.26(5) ?
O1 K1 S1 10_554 10_554 24.95(5) ?
O2 K1 H32 . . 82.2(9) ?
O1 K1 H32 9_554 . 151.7(9) ?
O3 K1 H32 . . 14.7(6) ?
O4 K1 H32 . . 85.2(7) ?
O3 K1 H32 10_554 . 113.7(7) ?
O2 K1 H32 10_554 . 67.9(6) ?
O1 K1 H32 10_554 . 76.2(9) ?
S1 K1 H32 10_554 . 68.4(8) ?
S1 N1 Br1 . . 110.60(17) ?
S1 O1 K1 . 9_455 164.64(17) ?
S1 O1 K1 . 10 93.13(13) ?
K1 O1 K1 9_455 10 85.96(7) ?
S1 O2 K1 . . 149.8(2) ?
S1 O2 K1 . 10 102.12(15) ?
K1 O2 K1 . 10 103.41(8) ?
K1 O3 K1 . 10 102.72(8) ?
K1 O3 H31 . . 122(4) ?
K1 O3 H31 10 . 92(4) ?
K1 O3 H32 . . 106(4) ?
K1 O3 H32 10 . 118(4) ?
H31 O3 H32 . . 116(5) ?
K1 O4 K1 . 2_655 87.96(13) ?
K1 O4 H41 . . 117(4) ?
K1 O4 H41 2_655 . 123(4) ?
O2 S1 O1 . . 115.10(17) ?
O2 S1 N1 . . 104.89(17) ?
O1 S1 N1 . . 116.06(16) ?
O2 S1 C1 . . 105.67(17) ?
O1 S1 C1 . . 103.37(17) ?
N1 S1 C1 . . 111.42(15) ?
O2 S1 K1 . 10 53.61(12) ?
O1 S1 K1 . 10 61.92(11) ?
N1 S1 K1 . 10 135.78(10) ?
C1 S1 K1 . 10 111.69(11) ?

loop_
_geom_bond_atom_site_label_1
_geom_bond_atom_site_label_2
_geom_bond_site_symmetry_2
_geom_bond_distance
_geom_bond_publ_flag
C1 C2 . 1.371(5) ?
C1 C6 . 1.387(6) ?
C1 S1 . 1.736(3) ?
C2 C3 . 1.360(6) ?
C2 Cl1 . 1.733(5) ?
C3 C4 . 1.360(8) ?
C3 H3 . 0.9300 ?
C4 C5 . 1.346(8) ?
C4 H4 . 0.9300 ?
C5 C6 . 1.365(6) ?
C5 H5 . 0.9300 ?
C6 H6 . 0.9300 ?
Br1 N1 . 1.864(3) ?
K1 O2 . 2.649(3) ?
K1 O1 9_554 2.659(3) ?
K1 O3 . 2.689(3) ?
K1 O4 . 2.788(3) ?
K1 O3 10_554 2.790(3) ?
K1 O2 10_554 2.803(3) ?
K1 O1 10_554 3.008(3) ?
K1 S1 10_554 3.4047(11) ?
K1 H32 . 3.01(4) ?
N1 S1 . 1.582(4) ?
O1 S1 . 1.438(3) ?
O1 K1 9_455 2.659(3) ?
O1 K1 10 3.008(3) ?
O2 S1 . 1.431(3) ?
O2 K1 10 2.803(3) ?
O3 K1 10 2.790(3) ?
O3 H31 . 0.804(19) ?
O3 H32 . 0.796(19) ?
O4 K1 2_655 2.788(3) ?
O4 H41 . 0.819(19) ?
S1 K1 10 3.4047(11) ?

loop_
_geom_hbond_atom_site_label_D
_geom_hbond_atom_site_label_H
_geom_hbond_atom_site_label_A
_geom_hbond_site_symmetry_A
_geom_hbond_distance_DH
_geom_hbond_distance_HA
_geom_hbond_distance_DA
_geom_hbond_angle_DHA
O3 H31 N1 10 0.804(19) 2.16(2) 2.937(4) 164(5)
O3 H32 Br1 2 0.796(19) 2.83(3) 3.574(3) 156(4)
O4 H41 N1 9 0.819(19) 2.13(3) 2.905(4) 157(5)

loop_
_geom_torsion_atom_site_label_1
_geom_torsion_atom_site_label_2
_geom_torsion_atom_site_label_3
_geom_torsion_atom_site_label_4
_geom_torsion_site_symmetry_1
_geom_torsion_site_symmetry_2
_geom_torsion_site_symmetry_3
_geom_torsion_site_symmetry_4
_geom_torsion
_geom_torsion_publ_flag
C6 C1 C2 C3 . . . . -1.1(5) ?
S1 C1 C2 C3 . . . . -178.8(3) ?
C6 C1 C2 Cl1 . . . . 178.7(3) ?
S1 C1 C2 Cl1 . . . . 0.9(5) ?
C1 C2 C3 C4 . . . . 0.8(6) ?
Cl1 C2 C3 C4 . . . . -178.9(3) ?
C2 C3 C4 C5 . . . . -0.2(7) ?
C3 C4 C5 C6 . . . . -0.2(7) ?
C4 C5 C6 C1 . . . . 0.0(6) ?
C2 C1 C6 C5 . . . . 0.7(6) ?
S1 C1 C6 C5 . . . . 178.5(3) ?
O1 K1 O2 S1 9_554 . . . 71.6(4) ?
O3 K1 O2 S1 . . . . -131.4(3) ?
O4 K1 O2 S1 . . . . 159.0(3) ?
O3 K1 O2 S1 10_554 . . . -1.0(3) ?
O2 K1 O2 S1 10_554 . . . -60.5(3) ?
O1 K1 O2 S1 10_554 . . . -122.9(3) ?
S1 K1 O2 S1 10_554 . . . -80.6(3) ?
O1 K1 O2 K1 9_554 . . 10 -141.38(9) ?
O3 K1 O2 K1 . . . 10 15.65(9) ?
O4 K1 O2 K1 . . . 10 -53.99(9) ?
O3 K1 O2 K1 10_554 . . 10 146.08(11) ?
O2 K1 O2 K1 10_554 . . 10 86.54(16) ?
O1 K1 O2 K1 10_554 . . 10 24.1(3) ?
S1 K1 O2 K1 10_554 . . 10 66.47(16) ?
O2 K1 O3 K1 . . . 10 -15.68(9) ?
O1 K1 O3 K1 9_554 . . 10 124.69(15) ?
O4 K1 O3 K1 . . . 10 89.55(10) ?
O3 K1 O3 K1 10_554 . . 10 -80.34(16) ?
O2 K1 O3 K1 10_554 . . 10 -142.87(10) ?
O1 K1 O3 K1 10_554 . . 10 167.49(10) ?
S1 K1 O3 K1 10_554 . . 10 -167.32(9) ?
O2 K1 O4 K1 . . . 2_655 -165.44(7) ?
O1 K1 O4 K1 9_554 . . 2_655 -41.28(6) ?
O3 K1 O4 K1 . . . 2_655 121.76(7) ?
O3 K1 O4 K1 10_554 . . 2_655 -83.5(3) ?
O2 K1 O4 K1 10_554 . . 2_655 53.47(8) ?
O1 K1 O4 K1 10_554 . . 2_655 36.50(6) ?
S1 K1 O4 K1 10_554 . . 2_655 46.24(2) ?
K1 O2 S1 O1 . . . . 139.5(3) ?
K1 O2 S1 O1 10 . . . -7.7(2) ?
K1 O2 S1 N1 . . . . 10.7(4) ?
K1 O2 S1 N1 10 . . . -136.49(13) ?
K1 O2 S1 C1 . . . . -107.1(3) ?
K1 O2 S1 C1 10 . . . 105.67(15) ?
K1 O2 S1 K1 . . . 10 147.2(4) ?
K1 O1 S1 O2 9_455 . . . -79.1(7) ?
K1 O1 S1 O2 10 . . . 7.01(19) ?
K1 O1 S1 N1 9_455 . . . 43.9(7) ?
K1 O1 S1 N1 10 . . . 130.04(12) ?
K1 O1 S1 C1 9_455 . . . 166.2(6) ?
K1 O1 S1 C1 10 . . . -107.68(12) ?
K1 O1 S1 K1 9_455 . . 10 -86.2(6) ?
Br1 N1 S1 O2 . . . . -177.66(15) ?
Br1 N1 S1 O1 . . . . 54.1(2) ?
Br1 N1 S1 C1 . . . . -63.8(2) ?
Br1 N1 S1 K1 . . . 10 129.71(11) ?
C2 C1 S1 O2 . . . . 60.1(3) ?
C6 C1 S1 O2 . . . . -117.8(3) ?
C2 C1 S1 O1 . . . . -178.6(3) ?
C6 C1 S1 O1 . . . . 3.6(3) ?
C2 C1 S1 N1 . . . . -53.3(3) ?
C6 C1 S1 N1 . . . . 128.9(3) ?
C2 C1 S1 K1 . . . 10 116.6(3) ?
C6 C1 S1 K1 . . . 10 -61.2(3) ?
